data_8100662
loop_
_publ_author_name
'Ballirano, Paolo'
'Maras, Adriana'

_publ_section_title
;
Refinement of the crystal structure of arsenolite, As~2~O~3~
;
_journal_issue 2
_journal_name_full 'Zeitschrift f\"ur Kristallographie - New Crystal Structures'
_journal_page_first 177
_journal_page_last 178
_journal_volume 217
_journal_year 2002
_chemical_compound_source 'starting material (realgar) from Monte Sughereto, Latium, Italy'
_chemical_formula_moiety 'As2 O3'
_chemical_formula_structural 'As2 O3'
_chemical_formula_sum 'As2 O3'
_chemical_formula_weight 197.84
_chemical_name_common 'arsenic trioxide'
_chemical_name_mineral Arsenolite
_space_group_IT_number 227
_symmetry_cell_setting cubic
_symmetry_space_group_name_Hall '-F 4vw 2vw 3'
_symmetry_space_group_name_H-M 'F d -3 m :2'
_cell_angle_alpha 90.0
_cell_angle_beta 90.0
_cell_angle_gamma 90.0
_cell_formula_units_Z 16
_cell_length_a 11.07343(5)
_cell_length_b 11.07343
_cell_length_c 11.07343
_cell_measurement_temperature 295
_cell_volume 1357.83(2)
_database_code_amcsd 0011094
_diffrn_ambient_temperature 298
_exptl_crystal_density_diffrn 3.871
_pd_proc_ls_prof_R_factor 0.0560
_pd_proc_ls_prof_wR_expected 0.0651
_pd_proc_ls_prof_wR_factor 0.0726
_refine_ls_R_Fsqd_factor 0.0676
_cod_depositor_comments
;Added _atom_site_type_symbol label and values. Antanas Vaitkus
 2013-04-12
-------------------------------------------------------------------------------
The
 following automatic conversions were performed:
'_symmetry_cell_setting'
 value 'Cubic' changed to 'cubic' according
 to
'/home/saulius/struct/CIF-dictionaries/cif_core.dic' dictionary
 named
'cif_core.dic' version 2.4.1 from
 2010-06-29.

'_geom_bond_publ_flag'
value 'Y' changed to 'y' according
 to
'/home/saulius/struct/CIF-dictionaries/cif_core.dic' dictionary
 named
'cif_core.dic' version 2.4.1 from 2010-06-29 (3 times).

Automatic
 conversion script
Id: cif_fix_enum 1527 2010-12-29 10:47:43Z saulius
;
_cod_original_sg_symbol_H-M 'F d -3 m'
_cod_database_code 8100662

loop_
_symmetry_equiv_pos_site_id
_space_group_symop_operation_xyz
1 x,y,z
2 -y,1/4+x,1/4+z
3 3/4-x,1/4-y,1/2+z
4 3/4+y,-x,3/4+z
5 x,1/4-y,1/4-z
6 3/4+y,1/4+x,1/2-z
7 3/4-x,y,3/4-z
8 -y,-x,-z
9 z,x,y
10 -x,1/4+z,1/4+y
11 3/4-z,1/4-x,1/2+y
12 3/4+x,-z,3/4+y
13 z,1/4-x,1/4-y
14 3/4+x,1/4+z,1/2-y
15 3/4-z,x,3/4-y
16 -x,-z,-y
17 y,z,x
18 -z,-y,-x
19 1/2-z,3/4+y,1/4+x
20 3/4+z,3/4+y,-x
21 1/4+z,-y,1/4+x
22 y,1/4-z,1/4-x
23 1/4-y,3/4-z,1/2+x
24 1/4-y,z,1/4-x
25 -x,-y,-z
26 y,3/4-x,3/4-z
27 1/4+x,3/4+y,1/2-z
28 1/4-y,x,1/4-z
29 -x,3/4+y,3/4+z
30 1/4-y,3/4-x,1/2+z
31 1/4+x,-y,1/4+z
32 y,x,z
33 -z,-x,-y
34 x,3/4-z,3/4-y
35 1/4+z,3/4+x,1/2-y
36 1/4-x,z,1/4-y
37 -z,3/4+x,3/4+y
38 1/4-x,3/4-z,1/2+y
39 1/4+z,-x,1/4+y
40 x,z,y
41 -y,-z,-x
42 z,y,x
43 1/2+z,1/4-y,3/4-x
44 1/4-z,1/4-y,x
45 3/4-z,y,3/4-x
46 -y,3/4+z,3/4+x
47 3/4+y,1/4+z,1/2-x
48 3/4+y,-z,3/4+x
49 x,1/2+y,1/2+z
50 -y,3/4+x,3/4+z
51 3/4-x,3/4-y,z
52 3/4+y,1/2-x,1/4+z
53 x,3/4-y,3/4-z
54 3/4+y,3/4+x,-z
55 3/4-x,1/2+y,1/4-z
56 -y,1/2-x,1/2-z
57 z,1/2+x,1/2+y
58 -x,3/4+z,3/4+y
59 3/4-z,3/4-x,y
60 3/4+x,1/2-z,1/4+y
61 z,3/4-x,3/4-y
62 3/4+x,3/4+z,-y
63 3/4-z,1/2+x,1/4-y
64 -x,1/2-z,1/2-y
65 y,1/2+z,1/2+x
66 -z,1/2-y,1/2-x
67 1/2-z,1/4+y,3/4+x
68 3/4+z,1/4+y,1/2-x
69 1/4+z,1/2-y,3/4+x
70 y,3/4-z,3/4-x
71 1/4-y,1/4-z,x
72 1/4-y,1/2+z,3/4-x
73 -x,1/2-y,1/2-z
74 y,1/4-x,1/4-z
75 1/4+x,1/4+y,-z
76 1/4-y,1/2+x,3/4-z
77 -x,1/4+y,1/4+z
78 1/4-y,1/4-x,z
79 1/4+x,1/2-y,3/4+z
80 y,1/2+x,1/2+z
81 -z,1/2-x,1/2-y
82 x,1/4-z,1/4-y
83 1/4+z,1/4+x,-y
84 1/4-x,1/2+z,3/4-y
85 -z,1/4+x,1/4+y
86 1/4-x,1/4-z,y
87 1/4+z,1/2-x,3/4+y
88 x,1/2+z,1/2+y
89 -y,1/2-z,1/2-x
90 z,1/2+y,1/2+x
91 1/2+z,3/4-y,1/4-x
92 1/4-z,3/4-y,1/2+x
93 3/4-z,1/2+y,1/4-x
94 -y,1/4+z,1/4+x
95 3/4+y,3/4+z,-x
96 3/4+y,1/2-z,1/4+x
97 1/2+x,y,1/2+z
98 1/2-y,1/4+x,3/4+z
99 1/4-x,1/4-y,z
100 1/4+y,-x,1/4+z
101 1/2+x,1/4-y,3/4-z
102 1/4+y,1/4+x,-z
103 1/4-x,y,1/4-z
104 1/2-y,-x,1/2-z
105 1/2+z,x,1/2+y
106 1/2-x,1/4+z,3/4+y
107 1/4-z,1/4-x,y
108 1/4+x,-z,1/4+y
109 1/2+z,1/4-x,3/4-y
110 1/4+x,1/4+z,-y
111 1/4-z,x,1/4-y
112 1/2-x,-z,1/2-y
113 1/2+y,z,1/2+x
114 1/2-z,-y,1/2-x
115 -z,3/4+y,3/4+x
116 1/4+z,3/4+y,1/2-x
117 3/4+z,-y,3/4+x
118 1/2+y,1/4-z,3/4-x
119 3/4-y,3/4-z,x
120 3/4-y,z,3/4-x
121 1/2-x,-y,1/2-z
122 1/2+y,3/4-x,1/4-z
123 3/4+x,3/4+y,-z
124 3/4-y,x,3/4-z
125 1/2-x,3/4+y,1/4+z
126 3/4-y,3/4-x,z
127 3/4+x,-y,3/4+z
128 1/2+y,x,1/2+z
129 1/2-z,-x,1/2-y
130 1/2+x,3/4-z,1/4-y
131 3/4+z,3/4+x,-y
132 3/4-x,z,3/4-y
133 1/2-z,3/4+x,1/4+y
134 3/4-x,3/4-z,y
135 3/4+z,-x,3/4+y
136 1/2+X,Z,1/2+Y
137 1/2-Y,-Z,1/2-X
138 1/2+Z,Y,1/2+X
139 Z,1/4-Y,1/4-X
140 3/4-Z,1/4-Y,1/2+X
141 1/4-Z,Y,1/4-X
142 1/2-Y,3/4+Z,1/4+X
143 1/4+Y,1/4+Z,-X
144 1/4+Y,-Z,1/4+X
145 1/2+X,1/2+Y,Z
146 1/2-Y,3/4+X,1/4+Z
147 1/4-X,3/4-Y,1/2+Z
148 1/4+Y,1/2-X,3/4+Z
149 1/2+X,3/4-Y,1/4-Z
150 1/4+Y,3/4+X,1/2-Z
151 1/4-X,1/2+Y,3/4-Z
152 1/2-Y,1/2-X,-Z
153 1/2+Z,1/2+X,Y
154 1/2-X,3/4+Z,1/4+Y
155 1/4-Z,3/4-X,1/2+Y
156 1/4+X,1/2-Z,3/4+Y
157 1/2+Z,3/4-X,1/4-Y
158 1/4+X,3/4+Z,1/2-Y
159 1/4-Z,1/2+X,3/4-Y
160 1/2-X,1/2-Z,-Y
161 1/2+Y,1/2+Z,X
162 1/2-Z,1/2-Y,-X
163 -Z,1/4+Y,1/4+X
164 1/4+Z,1/4+Y,-X
165 3/4+Z,1/2-Y,1/4+X
166 1/2+Y,3/4-Z,1/4-X
167 3/4-Y,1/4-Z,1/2+X
168 3/4-Y,1/2+Z,1/4-X
169 1/2-X,1/2-Y,-Z
170 1/2+Y,1/4-X,3/4-Z
171 3/4+X,1/4+Y,1/2-Z
172 3/4-Y,1/2+X,1/4-Z
173 1/2-X,1/4+Y,3/4+Z
174 3/4-Y,1/4-X,1/2+Z
175 3/4+X,1/2-Y,1/4+Z
176 1/2+Y,1/2+X,Z
177 1/2-Z,1/2-X,-Y
178 1/2+X,1/4-Z,3/4-Y
179 3/4+Z,1/4+X,1/2-Y
180 3/4-X,1/2+Z,1/4-Y
181 1/2-Z,1/4+X,3/4+Y
182 3/4-X,1/4-Z,1/2+Y
183 3/4+Z,1/2-X,1/4+Y
184 1/2+X,1/2+Z,Y
185 1/2-Y,1/2-Z,-X
186 1/2+Z,1/2+Y,X
187 Z,3/4-Y,3/4-X
188 3/4-Z,3/4-Y,X
189 1/4-Z,1/2+Y,3/4-X
190 1/2-Y,1/4+Z,3/4+X
191 1/4+Y,3/4+Z,1/2-X
192 1/4+Y,1/2-Z,3/4+X

loop_
_atom_site_aniso_label
_atom_site_aniso_U_11
_atom_site_aniso_U_22
_atom_site_aniso_U_33
_atom_site_aniso_U_12
_atom_site_aniso_U_13
_atom_site_aniso_U_23
AS1 0.01687(30) 0.01687(30) 0.01687(30) 0.00025(27) 0.00025(27) 0.00025(27)
O2 0.0269(32) 0.0197(22) 0.0197(22) 0.0 0.0 0.0095(22)

loop_
_atom_site_label
_atom_site_type_symbol
_atom_site_fract_x
_atom_site_fract_y
_atom_site_fract_z
_atom_site_occupancy
_atom_site_thermal_displace_type
_atom_site_U_iso_or_equiv
_atom_site_symmetry_multiplicity
AS1 As 0.77221(5) 0.77221(5) 0.77221(5) 1.0 Uani 0.01687 32
O2 O 0.9524(4) 0.125 0.125 1.0 Uani 0.0221 48

loop_
_geom_bond_atom_site_label_1
_geom_bond_atom_site_label_2
_geom_bond_distance
_geom_bond_site_symmetry_2
_geom_bond_publ_flag
AS1 O2 1.786(2) 50_645 y
AS1 O2 1.786(2) 127_465 y
AS1 O2 1.786(2) 117_564 y

loop_
_cod_related_entry_id
_cod_related_entry_database
_cod_related_entry_code
1 ChemSpider 452454
2 AMCSD 0011094
